data_7039534
loop_
_publ_author_name
'Li, Lei-Lei'
'Pan, Rui'
'Zhao, Jun-Wei'
'Yang, Bai-Feng'
'Yang, Guo-Yu'

_publ_section_title
;
 Two novel pillared-layer lanthanide borates built by Ln@B12O28/29 ring
 clusters and dicarboxylate linkers (Ln = Pr, Nd).
;
_journal_issue 29
_journal_name_full 'Dalton transactions (Cambridge, England : 2003)'
_journal_page_first 11628
_journal_page_last 11632
_journal_paper_doi 10.1039/c6dt01909a
_journal_volume 45
_journal_year 2016
_chemical_formula_sum 'C24 H16 B8 O26 Pr2'
_chemical_formula_weight 1088.67
_chemical_name_systematic
; 
 ? 
;
_space_group_IT_number 14
_symmetry_cell_setting monoclinic
_symmetry_space_group_name_Hall '-P 2ybc'
_symmetry_space_group_name_H-M 'P 1 21/c 1'
_atom_sites_solution_hydrogens geom
_atom_sites_solution_primary direct
_atom_sites_solution_secondary difmap
_audit_creation_method SHELXL-97
_audit_update_record
;
2016-04-09 deposited with the CCDC.
2016-06-10 downloaded from the CCDC.
;
_cell_angle_alpha 90.00
_cell_angle_beta 119.035(5)
_cell_angle_gamma 90.00
_cell_formula_units_Z 4
_cell_length_a 12.7199(5)
_cell_length_b 22.5919(6)
_cell_length_c 12.8072(5)
_cell_measurement_reflns_used 17870
_cell_measurement_temperature 293(2)
_cell_measurement_theta_max 29.5529
_cell_measurement_theta_min 3.1400
_cell_volume 3217.8(3)
_computing_structure_refinement 'SHELXL-97 (Sheldrick, 1997)'
_computing_structure_solution 'SHELXS-97 (Sheldrick, 1990)'
_diffrn_ambient_temperature 293(2)
_diffrn_measured_fraction_theta_full 0.999
_diffrn_measured_fraction_theta_max 0.999
_diffrn_measurement_device_type 'multiwire proportional'
_diffrn_radiation_monochromator graphite
_diffrn_radiation_source 'fine-focus sealed tube'
_diffrn_radiation_type MoK\a
_diffrn_radiation_wavelength 0.71073
_diffrn_reflns_av_R_equivalents 0.0352
_diffrn_reflns_av_sigmaI/netI 0.0234
_diffrn_reflns_limit_h_max 15
_diffrn_reflns_limit_h_min -15
_diffrn_reflns_limit_k_max 26
_diffrn_reflns_limit_k_min -26
_diffrn_reflns_limit_l_max 15
_diffrn_reflns_limit_l_min -15
_diffrn_reflns_number 33816
_diffrn_reflns_theta_full 25.00
_diffrn_reflns_theta_max 25.00
_diffrn_reflns_theta_min 3.18
_exptl_absorpt_coefficient_mu 3.106
_exptl_absorpt_correction_T_max 0.6530
_exptl_absorpt_correction_T_min 0.5353
_exptl_absorpt_correction_type multi-scan
_exptl_absorpt_process_details SADABS
_exptl_crystal_colour GREEN
_exptl_crystal_density_diffrn 2.247
_exptl_crystal_density_method 'not measured'
_exptl_crystal_description BLOCK
_exptl_crystal_F_000 2104
_exptl_crystal_size_max 0.23
_exptl_crystal_size_mid 0.18
_exptl_crystal_size_min 0.15
_refine_diff_density_max 1.777
_refine_diff_density_min -0.929
_refine_diff_density_rms 0.147
_refine_ls_extinction_method none
_refine_ls_goodness_of_fit_ref 1.048
_refine_ls_hydrogen_treatment constr
_refine_ls_matrix_type full
_refine_ls_number_parameters 541
_refine_ls_number_reflns 5652
_refine_ls_number_restraints 0
_refine_ls_restrained_S_all 1.048
_refine_ls_R_factor_all 0.0336
_refine_ls_R_factor_gt 0.0298
_refine_ls_shift/su_max 0.003
_refine_ls_shift/su_mean 0.000
_refine_ls_structure_factor_coef Fsqd
_refine_ls_weighting_details 'calc w=1/[\s^2^(Fo^2^)+(0.0900P)^2^+0.0000P] where P=(Fo^2^+2Fc^2^)/3'
_refine_ls_weighting_scheme calc
_refine_ls_wR_factor_gt 0.1099
_refine_ls_wR_factor_ref 0.1132
_reflns_number_gt 5146
_reflns_number_total 5652
_reflns_threshold_expression >2sigma(I)
_cod_data_source_file c6dt01909a2.cif
_cod_data_source_block 1
_cod_depositor_comments
;
The following automatic conversions were performed:

'_symmetry_cell_setting' value 'Monoclinic' changed to 'monoclinic'
according to
/usr/data/users/saulius/crontab/automatic-downloads/rss-feeds/RSC/lib/dictionaries/cif_core.dic
dictionary named 'cif_core.dic' version 2.4.2 from 2011-04-26.

'_exptl_absorpt_correction_type' value 'MULTI-SCAN' changed to
'multi-scan' according to
/usr/data/users/saulius/crontab/automatic-downloads/rss-feeds/RSC/lib/dictionaries/cif_core.dic
dictionary named 'cif_core.dic' version 2.4.2 from 2011-04-26.

'_refine_ls_hydrogen_treatment' value 'CONSTR' changed to 'constr'
according to
/usr/data/users/saulius/crontab/automatic-downloads/rss-feeds/RSC/lib/dictionaries/cif_core.dic
dictionary named 'cif_core.dic' version 2.4.2 from 2011-04-26.

Automatic conversion script
Id: cif_fix_values 4268 2015-11-12 08:31:59Z antanas 

 Adding full bibliography for 7039534--7039535.cif.
;
_cod_original_cell_volume 3217.81(19)
_cod_original_sg_symbol_H-M 'P2(1)/c  '
_cod_database_code 7039534

loop_
_symmetry_equiv_pos_as_xyz
'x, y, z'
'-x, y+1/2, -z+1/2'
'-x, -y, -z'
'x, -y-1/2, z-1/2'

loop_
_atom_site_label
_atom_site_type_symbol
_atom_site_fract_x
_atom_site_fract_y
_atom_site_fract_z
_atom_site_U_iso_or_equiv
_atom_site_adp_type
_atom_site_occupancy
_atom_site_symmetry_multiplicity
_atom_site_calc_flag
_atom_site_refinement_flags
Pr1 Pr 0.701248(19) 0.762667(10) 0.364315(19) 0.00783(11) Uani 1 1 d .
Pr2 Pr 0.206438(19) 0.711180(10) 0.357335(18) 0.00790(11) Uani 1 1 d .
B1 B 0.3995(4) 0.7811(2) 0.3181(4) 0.0103(10) Uani 1 1 d .
B2 B 0.4495(4) 0.7979(2) 0.1550(4) 0.0076(9) Uani 1 1 d .
B3 B 0.2484(4) 0.75825(19) 0.1110(4) 0.0074(10) Uani 1 1 d .
B4 B 0.0301(4) 0.7275(2) 0.0251(4) 0.0072(9) Uani 1 1 d .
B5 B -0.0515(4) 0.72879(19) 0.1660(4) 0.0076(9) Uani 1 1 d .
B6 B -0.2563(4) 0.7000(2) 0.1221(4) 0.0081(10) Uani 1 1 d .
B7 B -0.0919(4) 0.7112(2) 0.3332(4) 0.0098(10) Uani 1 1 d .
B8 B 0.5367(4) 0.74992(19) 0.5321(4) 0.0066(9) Uani 1 1 d .
O1 O 0.4317(2) 0.74656(12) 0.4259(2) 0.0112(6) Uani 1 1 d .
O2 O 0.3764(3) 0.84427(12) 0.3425(3) 0.0154(7) Uani 1 1 d .
O3 O 0.4860(3) 0.78504(12) 0.2787(3) 0.0082(6) Uani 1 1 d .
O4 O 0.4537(2) 0.86446(12) 0.1431(2) 0.0136(6) Uani 1 1 d .
O5 O 0.3278(3) 0.77718(14) 0.0739(3) 0.0089(6) Uani 1 1 d .
O6 O 0.2853(3) 0.75444(13) 0.2305(3) 0.0112(7) Uani 1 1 d .
O7 O 0.1382(3) 0.74492(13) 0.0221(2) 0.0099(6) Uani 1 1 d .
O8 O 0.0165(3) 0.66015(12) 0.0065(2) 0.0123(6) Uani 1 1 d .
O9 O 0.0389(3) 0.74189(12) 0.1412(3) 0.0082(6) Uani 1 1 d .
O10 O -0.1648(3) 0.71527(13) 0.0843(3) 0.0105(7) Uani 1 1 d .
O11 O 0.6340(3) 0.77389(14) 0.5312(3) 0.0124(6) Uani 1 1 d .
O12 O -0.2167(3) 0.71643(12) 0.2433(3) 0.0089(6) Uani 1 1 d .
O13 O -0.0720(2) 0.64659(12) 0.3746(3) 0.0137(6) Uani 1 1 d .
O14 O -0.0768(2) 0.74808(12) 0.4298(2) 0.0092(6) Uani 1 1 d .
O15 O -0.0106(3) 0.72598(14) 0.2869(3) 0.0086(6) Uani 1 1 d .
O16 O 0.5420(3) 0.72871(13) 0.6340(3) 0.0094(6) Uani 1 1 d .
O17 O 0.2324(3) 0.82176(13) 0.3895(3) 0.0194(7) Uani 1 1 d .
O18 O 0.1279(3) 0.62926(13) 0.1967(3) 0.0248(8) Uani 1 1 d .
O19 O 0.1241(3) 0.63309(14) 0.4372(3) 0.0210(7) Uani 1 1 d .
O20 O 0.3533(3) 0.86908(13) -0.0571(2) 0.0143(6) Uani 1 1 d .
O21 O 0.2720(3) 1.13399(12) 0.3861(2) 0.0158(6) Uani 1 1 d .
O22 O 0.3053(3) 1.12559(13) 0.5746(3) 0.0179(7) Uani 1 1 d .
O23 O 0.2610(4) 1.16747(16) 0.0140(4) 0.0503(12) Uani 1 1 d .
O24 O 0.4100(3) 1.16587(15) 0.1953(3) 0.0349(9) Uani 1 1 d .
O25 O 0.7620(3) 0.84448(14) 0.2627(3) 0.0292(8) Uani 1 1 d .
H25A H 0.6883 0.8497 0.2431 0.035 Uiso 1 1 d R
H25B H 0.7667 0.8409 0.1989 0.035 Uiso 1 1 d R
O26 O 0.0647(7) 0.3592(4) 0.3074(7) 0.130(3) Uani 1 1 d .
C1 C 0.3025(4) 0.85715(19) 0.3811(4) 0.0148(9) Uani 1 1 d .
C2 C 0.3076(4) 0.92050(18) 0.4140(4) 0.0166(9) Uani 1 1 d .
C3 C 0.3465(5) 0.9622(2) 0.3612(4) 0.0280(12) Uani 1 1 d .
H3 H 0.3749 0.9502 0.3100 0.034 Uiso 1 1 calc R
C4 C 0.3431(5) 1.0215(2) 0.3846(4) 0.0277(11) Uani 1 1 d .
H4 H 0.3650 1.0496 0.3456 0.033 Uiso 1 1 calc R
C5 C 0.3074(4) 1.03950(18) 0.4657(4) 0.0169(9) Uani 1 1 d .
C6 C 0.2784(4) 0.9980(2) 0.5273(4) 0.0213(10) Uani 1 1 d .
H6 H 0.2605 1.0100 0.5864 0.026 Uiso 1 1 calc R
C7 C 0.2761(4) 0.9383(2) 0.4997(4) 0.0217(10) Uani 1 1 d .
H7 H 0.2537 0.9102 0.5383 0.026 Uiso 1 1 calc R
C8 C 0.2953(4) 1.10413(18) 0.4814(4) 0.0127(9) Uani 1 1 d .
C9 C 0.4041(3) 0.89284(18) 0.0424(3) 0.0109(8) Uani 1 1 d .
C10 C 0.4052(4) 0.95800(19) 0.0551(4) 0.0168(9) Uani 1 1 d .
C11 C 0.3284(5) 0.9908(2) -0.0441(4) 0.0268(11) Uani 1 1 d .
H11 H 0.2879 0.9730 -0.1188 0.032 Uiso 1 1 calc R
C12 C 0.3123(5) 1.0506(2) -0.0313(5) 0.0329(13) Uani 1 1 d .
H12 H 0.2587 1.0724 -0.0974 0.039 Uiso 1 1 calc R
C13 C 0.3747(5) 1.0781(2) 0.0784(5) 0.0235(11) Uani 1 1 d .
C14 C 0.4590(4) 1.0458(2) 0.1763(4) 0.0242(11) Uani 1 1 d .
H14 H 0.5061 1.0644 0.2492 0.029 Uiso 1 1 calc R
C15 C 0.4716(4) 0.9859(2) 0.1639(4) 0.0219(10) Uani 1 1 d .
H15 H 0.5256 0.9640 0.2297 0.026 Uiso 1 1 calc R
C16 C 0.3481(5) 1.1413(2) 0.0975(5) 0.0271(11) Uani 1 1 d .
C17 C 0.0622(4) 0.62006(17) 0.0889(4) 0.0127(9) Uani 1 1 d .
C18 C 0.0289(4) 0.55816(19) 0.0424(4) 0.0161(9) Uani 1 1 d .
C19 C -0.0172(4) 0.54563(19) -0.0791(4) 0.0209(10) Uani 1 1 d .
H19 H -0.0288 0.5762 -0.1323 0.025 Uiso 1 1 calc R
C20 C 0.0455(4) 0.51155(19) 0.1207(4) 0.0194(10) Uani 1 1 d .
H20 H 0.0760 0.5192 0.2017 0.023 Uiso 1 1 calc R
C21 C 0.0257(4) 0.61616(18) 0.4227(3) 0.0136(9) Uani 1 1 d .
C22 C 0.0111(4) 0.55643(18) 0.4625(4) 0.0174(9) Uani 1 1 d .
C23 C -0.0988(4) 0.5308(2) 0.4202(5) 0.0373(14) Uani 1 1 d .
H23 H -0.1668 0.5515 0.3661 0.045 Uiso 1 1 calc R
C24 C 0.1122(4) 0.5253(2) 0.5446(5) 0.0356(14) Uani 1 1 d .
H24 H 0.1883 0.5421 0.5755 0.043 Uiso 1 1 calc R

loop_
_atom_site_aniso_label
_atom_site_aniso_U_11
_atom_site_aniso_U_22
_atom_site_aniso_U_33
_atom_site_aniso_U_23
_atom_site_aniso_U_13
_atom_site_aniso_U_12
Pr1 0.00641(17) 0.00989(18) 0.00700(17) -0.00039(8) 0.00311(12) 0.00032(8)
Pr2 0.00663(17) 0.01003(18) 0.00609(16) 0.00072(7) 0.00234(12) -0.00072(8)
B1 0.010(2) 0.013(2) 0.008(2) 0.0019(18) 0.0041(19) 0.0018(19)
B2 0.004(2) 0.009(2) 0.010(2) -0.0005(17) 0.0035(19) 0.0004(17)
B3 0.006(2) 0.010(2) 0.010(2) 0.0004(17) 0.007(2) -0.0012(17)
B4 0.006(2) 0.011(2) 0.004(2) -0.0013(17) 0.0020(18) -0.0023(18)
B5 0.008(2) 0.004(2) 0.012(2) 0.0000(17) 0.006(2) -0.0016(17)
B6 0.009(2) 0.009(2) 0.007(2) -0.0004(17) 0.0042(19) 0.0002(18)
B7 0.011(2) 0.010(2) 0.012(2) 0.0014(18) 0.008(2) 0.0001(18)
B8 0.014(2) 0.003(2) 0.005(2) -0.0002(16) 0.0062(19) -0.0008(18)
O1 0.0065(14) 0.0172(16) 0.0087(14) 0.0016(11) 0.0028(12) -0.0022(12)
O2 0.0217(16) 0.0105(15) 0.0240(17) 0.0013(12) 0.0188(14) 0.0015(13)
O3 0.0078(16) 0.0119(16) 0.0057(14) -0.0019(11) 0.0039(12) -0.0019(11)
O4 0.0151(15) 0.0100(14) 0.0116(14) -0.0007(11) 0.0033(12) -0.0015(12)
O5 0.0062(15) 0.0161(15) 0.0043(15) 0.0014(12) 0.0024(12) -0.0031(12)
O6 0.0110(16) 0.0169(16) 0.0048(15) 0.0010(11) 0.0033(13) -0.0017(12)
O7 0.0058(14) 0.0186(16) 0.0062(14) -0.0009(12) 0.0036(12) -0.0012(12)
O8 0.0150(15) 0.0103(14) 0.0096(14) 0.0015(11) 0.0043(12) 0.0002(12)
O9 0.0064(15) 0.0132(16) 0.0054(14) 0.0005(11) 0.0031(12) 0.0007(11)
O10 0.0090(16) 0.0168(17) 0.0065(15) 0.0027(11) 0.0045(13) 0.0000(12)
O11 0.0108(15) 0.0218(16) 0.0052(14) 0.0028(12) 0.0043(12) -0.0044(13)
O12 0.0109(16) 0.0113(16) 0.0052(15) 0.0003(11) 0.0046(13) 0.0008(11)
O13 0.0104(15) 0.0123(15) 0.0208(16) 0.0061(12) 0.0094(13) 0.0036(12)
O14 0.0047(14) 0.0133(15) 0.0090(14) -0.0029(11) 0.0028(12) -0.0010(11)
O15 0.0070(16) 0.0142(15) 0.0062(15) -0.0004(11) 0.0044(12) 0.0007(12)
O16 0.0067(15) 0.0142(15) 0.0046(14) 0.0009(12) 0.0005(12) -0.0014(12)
O17 0.0265(17) 0.0118(16) 0.0334(18) -0.0003(14) 0.0251(15) -0.0002(14)
O18 0.0341(19) 0.0136(16) 0.0124(16) -0.0017(12) -0.0001(14) 0.0025(14)
O19 0.0120(16) 0.0178(16) 0.0323(19) 0.0118(14) 0.0100(14) 0.0015(13)
O20 0.0161(15) 0.0148(15) 0.0118(15) -0.0014(12) 0.0066(12) -0.0030(12)
O21 0.0258(16) 0.0108(14) 0.0127(15) 0.0028(12) 0.0109(13) 0.0037(13)
O22 0.0239(17) 0.0175(16) 0.0145(15) -0.0001(12) 0.0109(13) 0.0007(13)
O23 0.045(2) 0.020(2) 0.059(3) -0.0044(18) 0.004(2) 0.0072(18)
O24 0.047(2) 0.0176(18) 0.043(2) -0.0064(16) 0.024(2) 0.0044(16)
O25 0.036(2) 0.0238(19) 0.035(2) 0.0038(15) 0.0221(17) -0.0035(16)
O26 0.147(7) 0.132(7) 0.133(7) -0.001(5) 0.085(6) -0.029(6)
C1 0.015(2) 0.018(2) 0.015(2) 0.0023(17) 0.0096(18) 0.0013(18)
C2 0.020(2) 0.013(2) 0.023(2) 0.0010(17) 0.0149(19) 0.0003(18)
C3 0.051(3) 0.017(2) 0.033(3) 0.002(2) 0.034(3) 0.003(2)
C4 0.051(3) 0.013(2) 0.033(3) 0.004(2) 0.032(3) 0.002(2)
C5 0.021(2) 0.010(2) 0.021(2) 0.0003(17) 0.0105(19) 0.0026(18)
C6 0.032(3) 0.016(2) 0.027(3) -0.002(2) 0.023(2) 0.000(2)
C7 0.032(3) 0.013(2) 0.029(3) 0.0009(19) 0.022(2) 0.001(2)
C8 0.013(2) 0.013(2) 0.014(2) 0.0019(17) 0.0082(17) 0.0015(17)
C9 0.0051(18) 0.016(2) 0.013(2) 0.0025(17) 0.0056(16) 0.0014(17)
C10 0.020(2) 0.013(2) 0.021(2) 0.0040(17) 0.0123(19) -0.0015(18)
C11 0.043(3) 0.015(2) 0.016(2) 0.0046(18) 0.009(2) 0.009(2)
C12 0.047(3) 0.018(3) 0.027(3) 0.010(2) 0.012(3) 0.011(2)
C13 0.031(3) 0.012(2) 0.037(3) 0.001(2) 0.023(2) 0.001(2)
C14 0.027(3) 0.018(2) 0.029(3) 0.000(2) 0.014(2) 0.002(2)
C15 0.021(2) 0.018(2) 0.023(2) -0.0012(19) 0.008(2) 0.002(2)
C16 0.030(3) 0.012(2) 0.049(3) 0.004(2) 0.027(3) -0.001(2)
C17 0.010(2) 0.010(2) 0.018(2) -0.0008(17) 0.0059(17) 0.0018(16)
C18 0.017(2) 0.012(2) 0.018(2) -0.0012(17) 0.0080(18) 0.0011(18)
C19 0.025(3) 0.016(2) 0.019(2) 0.0045(18) 0.009(2) 0.0021(19)
C20 0.022(2) 0.019(2) 0.008(2) -0.0032(17) -0.0002(18) 0.0014(19)
C21 0.015(2) 0.014(2) 0.012(2) 0.0006(16) 0.0063(17) -0.0019(18)
C22 0.017(2) 0.010(2) 0.025(2) 0.0042(17) 0.0103(19) 0.0024(17)
C23 0.013(2) 0.026(3) 0.060(4) 0.025(3) 0.008(2) 0.006(2)
C24 0.013(2) 0.028(3) 0.059(4) 0.022(3) 0.013(3) 0.001(2)

loop_
_atom_type_symbol
_atom_type_description
_atom_type_scat_dispersion_real
_atom_type_scat_dispersion_imag
_atom_type_scat_source
H H 0.0000 0.0000 'International Tables Vol C Tables 4.2.6.8 and 6.1.1.4'
B B 0.0013 0.0007 'International Tables Vol C Tables 4.2.6.8 and 6.1.1.4'
C C 0.0033 0.0016 'International Tables Vol C Tables 4.2.6.8 and 6.1.1.4'
O O 0.0106 0.0060 'International Tables Vol C Tables 4.2.6.8 and 6.1.1.4'
Pr Pr -0.2180 2.8214 'International Tables Vol C Tables 4.2.6.8 and 6.1.1.4'

loop_
_geom_angle_atom_site_label_1
_geom_angle_atom_site_label_2
_geom_angle_atom_site_label_3
_geom_angle
_geom_angle_site_symmetry_1
_geom_angle_site_symmetry_3
O3 Pr1 O12 121.57(10) . 1_655
O3 Pr1 O24 72.68(11) . 2_645
O12 Pr1 O24 77.86(11) 1_655 2_645
O3 Pr1 O10 117.22(10) . 4_676
O12 Pr1 O10 121.16(10) 1_655 4_676
O24 Pr1 O10 118.95(11) 2_645 4_676
O3 Pr1 O14 172.12(10) . 1_655
O12 Pr1 O14 54.25(9) 1_655 1_655
O24 Pr1 O14 111.00(11) 2_645 1_655
O10 Pr1 O14 67.66(9) 4_676 1_655
O3 Pr1 O23 106.47(12) . 2_645
O12 Pr1 O23 90.85(13) 1_655 2_645
O24 Pr1 O23 50.65(12) 2_645 2_645
O10 Pr1 O23 70.28(11) 4_676 2_645
O14 Pr1 O23 80.81(12) 1_655 2_645
O3 Pr1 O25 99.72(10) . .
O12 Pr1 O25 70.57(10) 1_655 .
O24 Pr1 O25 136.96(12) 2_645 .
O10 Pr1 O25 102.42(11) 4_676 .
O14 Pr1 O25 72.77(10) 1_655 .
O23 Pr1 O25 153.27(14) 2_645 .
O3 Pr1 O16 53.46(10) . 4_575
O12 Pr1 O16 70.27(9) 1_655 4_575
O24 Pr1 O16 73.30(11) 2_645 4_575
O10 Pr1 O16 163.61(10) 4_676 4_575
O14 Pr1 O16 120.14(9) 1_655 4_575
O23 Pr1 O16 123.67(11) 2_645 4_575
O25 Pr1 O16 69.00(10) . 4_575
O3 Pr1 O22 75.44(9) . 3_676
O12 Pr1 O22 131.85(9) 1_655 3_676
O24 Pr1 O22 145.35(11) 2_645 3_676
O10 Pr1 O22 65.55(9) 4_676 3_676
O14 Pr1 O22 102.37(9) 1_655 3_676
O23 Pr1 O22 129.98(12) 2_645 3_676
O25 Pr1 O22 61.87(10) . 3_676
O16 Pr1 O22 98.13(9) 4_575 3_676
O3 Pr1 O11 67.50(9) . .
O12 Pr1 O11 159.22(9) 1_655 .
O24 Pr1 O11 88.49(11) 2_645 .
O10 Pr1 O11 52.83(9) 4_676 .
O14 Pr1 O11 118.89(9) 1_655 .
O23 Pr1 O11 68.37(13) 2_645 .
O25 Pr1 O11 128.67(10) . .
O16 Pr1 O11 120.92(9) 4_575 .
O22 Pr1 O11 66.81(9) 3_676 .
O3 Pr1 C16 89.10(12) . 2_645
O12 Pr1 C16 84.19(12) 1_655 2_645
O24 Pr1 C16 25.15(13) 2_645 2_645
O10 Pr1 C16 94.69(13) 4_676 2_645
O14 Pr1 C16 96.78(12) 1_655 2_645
O23 Pr1 C16 25.50(14) 2_645 2_645
O25 Pr1 C16 154.28(13) . 2_645
O16 Pr1 C16 98.37(13) 4_575 2_645
O22 Pr1 C16 143.77(12) 3_676 2_645
O11 Pr1 C16 77.03(12) . 2_645
O3 Pr1 B7 149.11(11) . 1_655
O12 Pr1 B7 27.57(11) 1_655 1_655
O24 Pr1 B7 91.31(12) 2_645 1_655
O10 Pr1 B7 93.60(12) 4_676 1_655
O14 Pr1 B7 27.37(11) 1_655 1_655
O23 Pr1 B7 80.89(14) 2_645 1_655
O25 Pr1 B7 73.82(12) . 1_655
O16 Pr1 B7 97.10(11) 4_575 1_655
O22 Pr1 B7 123.28(11) 3_676 1_655
O11 Pr1 B7 140.01(11) . 1_655
C16 Pr1 B7 86.19(13) 2_645 1_655
O3 Pr1 H25A 80.5 . .
O12 Pr1 H25A 82.1 1_655 .
O24 Pr1 H25A 130.4 2_645 .
O10 Pr1 H25A 110.3 4_676 .
O14 Pr1 H25A 92.0 1_655 .
O23 Pr1 H25A 172.0 2_645 .
O25 Pr1 H25A 19.3 . .
O16 Pr1 H25A 57.2 4_575 .
O22 Pr1 H25A 54.9 3_676 .
O11 Pr1 H25A 118.7 . .
C16 Pr1 H25A 155.0 2_645 .
B7 Pr1 H25A 91.1 1_655 .
O5 Pr2 O20 69.35(10) 4_576 4_576
O5 Pr2 O15 112.16(10) 4_576 .
O20 Pr2 O15 137.48(10) 4_576 .
O5 Pr2 O6 117.74(10) 4_576 .
O20 Pr2 O6 96.97(10) 4_576 .
O15 Pr2 O6 116.17(10) . .
O5 Pr2 O19 76.83(11) 4_576 .
O20 Pr2 O19 71.07(10) 4_576 .
O15 Pr2 O19 68.36(10) . .
O6 Pr2 O19 157.43(11) . .
O5 Pr2 O17 75.43(11) 4_576 .
O20 Pr2 O17 130.41(10) 4_576 .
O15 Pr2 O17 87.72(10) . .
O6 Pr2 O17 69.87(10) . .
O19 Pr2 O17 132.51(10) . .
O5 Pr2 O18 140.14(10) 4_576 .
O20 Pr2 O18 75.03(9) 4_576 .
O15 Pr2 O18 82.81(10) . .
O6 Pr2 O18 83.32(11) . .
O19 Pr2 O18 75.19(11) . .
O17 Pr2 O18 143.92(10) . .
O5 Pr2 O9 154.82(9) 4_576 .
O20 Pr2 O9 135.82(9) 4_576 .
O15 Pr2 O9 52.55(9) . .
O6 Pr2 O9 65.66(10) . .
O19 Pr2 O9 109.16(9) . .
O17 Pr2 O9 83.46(10) . .
O18 Pr2 O9 63.21(9) . .
O5 Pr2 O1 67.06(10) 4_576 .
O20 Pr2 O1 67.15(9) 4_576 .
O15 Pr2 O1 154.85(10) . .
O6 Pr2 O1 52.44(9) . .
O19 Pr2 O1 131.89(9) . .
O17 Pr2 O1 67.51(9) . .
O18 Pr2 O1 114.44(10) . .
O9 Pr2 O1 117.16(9) . .
O5 Pr2 O7 50.86(9) 4_576 4_576
O20 Pr2 O7 111.73(9) 4_576 4_576
O15 Pr2 O7 62.09(9) . 4_576
O6 Pr2 O7 135.91(10) . 4_576
O19 Pr2 O7 66.52(10) . 4_576
O17 Pr2 O7 66.04(9) . 4_576
O18 Pr2 O7 135.04(10) . 4_576
O9 Pr2 O7 107.88(9) . 4_576
O1 Pr2 O7 108.54(9) . 4_576
O5 Pr2 B5 138.14(12) 4_576 .
O20 Pr2 B5 138.88(11) 4_576 .
O15 Pr2 B5 26.69(11) . .
O6 Pr2 B5 92.41(11) . .
O19 Pr2 B5 85.37(11) . .
O17 Pr2 B5 90.38(11) . .
O18 Pr2 B5 66.43(11) . .
O9 Pr2 B5 26.85(12) . .
O1 Pr2 B5 142.61(11) . .
O7 Pr2 B5 87.32(11) 4_576 .
O5 Pr2 B3 25.37(12) 4_576 4_576
O20 Pr2 B3 89.42(11) 4_576 4_576
O15 Pr2 B3 86.92(11) . 4_576
O6 Pr2 B3 132.64(11) . 4_576
O19 Pr2 B3 67.88(11) . 4_576
O17 Pr2 B3 70.54(11) . 4_576
O18 Pr2 B3 142.89(11) . 4_576
O9 Pr2 B3 132.90(11) . 4_576
O1 Pr2 B3 88.69(11) . 4_576
O7 Pr2 B3 25.63(11) 4_576 4_576
B5 Pr2 B3 112.78(13) . 4_576
O3 B1 O1 117.4(4) . .
O3 B1 O6 113.9(4) . .
O1 B1 O6 102.9(3) . .
O3 B1 O2 106.0(3) . .
O1 B1 O2 107.5(3) . .
O6 B1 O2 108.9(3) . .
O3 B2 O16 105.1(3) . 4_575
O3 B2 O5 112.4(4) . .
O16 B2 O5 114.1(3) 4_575 .
O3 B2 O4 107.6(3) . .
O16 B2 O4 108.6(3) 4_575 .
O5 B2 O4 108.9(3) . .
O3 B2 Pr1 50.08(18) . .
O16 B2 Pr1 57.97(19) 4_575 .
O5 B2 Pr1 145.2(3) . .
O4 B2 Pr1 105.5(2) . .
O7 B3 O6 125.8(4) . .
O7 B3 O5 114.6(4) . .
O6 B3 O5 119.7(4) . .
O7 B3 Pr2 65.4(2) . 4_575
O6 B3 Pr2 167.4(3) . 4_575
O5 B3 Pr2 49.6(2) . 4_575
O14 B4 O7 113.3(3) 4_575 .
O14 B4 O9 110.7(3) 4_575 .
O7 B4 O9 111.0(3) . .
O14 B4 O8 105.2(3) 4_575 .
O7 B4 O8 107.5(3) . .
O9 B4 O8 108.9(3) . .
O10 B5 O9 125.1(4) . .
O10 B5 O15 123.0(4) . .
O9 B5 O15 111.7(4) . .
O10 B5 Pr2 159.2(3) . .
O9 B5 Pr2 60.7(2) . .
O15 B5 Pr2 54.0(2) . .
O12 B6 O11 117.6(4) . 4_475
O12 B6 O10 111.7(3) . .
O11 B6 O10 104.1(3) 4_475 .
O12 B6 O21 107.4(3) . 2_545
O11 B6 O21 107.8(3) 4_475 2_545
O10 B6 O21 107.7(3) . 2_545
O14 B7 O12 106.1(3) . .
O14 B7 O15 113.3(4) . .
O12 B7 O15 112.3(4) . .
O14 B7 O13 109.0(3) . .
O12 B7 O13 106.7(3) . .
O15 B7 O13 109.2(3) . .
O14 B7 Pr1 55.2(2) . 1_455
O12 B7 Pr1 52.65(19) . 1_455
O15 B7 Pr1 141.9(3) . 1_455
O13 B7 Pr1 108.8(3) . 1_455
O11 B8 O16 121.9(4) . .
O11 B8 O1 117.9(4) . .
O16 B8 O1 120.2(4) . .
B8 O1 B1 126.9(3) . .
B8 O1 Pr2 135.6(3) . .
B1 O1 Pr2 94.9(2) . .
C1 O2 B1 122.7(3) . .
B1 O3 B2 120.6(3) . .
B1 O3 Pr1 135.8(3) . .
B2 O3 Pr1 103.1(2) . .
C9 O4 B2 124.6(3) . .
B3 O5 B2 123.7(3) . .
B3 O5 Pr2 105.1(3) . 4_575
B2 O5 Pr2 129.8(3) . 4_575
B3 O6 B1 120.3(3) . .
B3 O6 Pr2 136.7(3) . .
B1 O6 Pr2 103.0(2) . .
B3 O7 B4 130.7(3) . .
B3 O7 Pr2 89.0(2) . 4_575
B4 O7 Pr2 139.1(2) . 4_575
C17 O8 B4 126.4(3) . .
B5 O9 B4 121.8(3) . .
B5 O9 Pr2 92.4(2) . .
B4 O9 Pr2 128.9(2) . .
B5 O10 B6 120.6(3) . .
B5 O10 Pr1 135.2(3) . 4_475
B6 O10 Pr1 101.3(2) . 4_475
B8 O11 B6 133.4(3) . 4_676
B8 O11 Pr1 128.1(3) . .
B6 O11 Pr1 97.1(2) 4_676 .
B6 O12 B7 121.1(3) . .
B6 O12 Pr1 139.0(3) . 1_455
B7 O12 Pr1 99.8(2) . 1_455
C21 O13 B7 129.3(3) . .
B4 O14 B7 129.8(3) 4_576 .
B4 O14 Pr1 132.5(3) 4_576 1_455
B7 O14 Pr1 97.4(2) . 1_455
B5 O15 B7 120.8(3) . .
B5 O15 Pr2 99.4(2) . .
B7 O15 Pr2 134.9(2) . .
B8 O16 B2 130.8(3) . 4_576
B8 O16 Pr1 134.1(3) . 4_576
B2 O16 Pr1 94.3(2) 4_576 4_576
C1 O17 Pr2 131.7(3) . .
C17 O18 Pr2 143.2(3) . .
C21 O19 Pr2 138.6(3) . .
C9 O20 Pr2 133.3(3) . 4_575
C8 O21 B6 123.0(3) . 2
C8 O22 Pr1 130.8(3) . 3_676
C16 O23 Pr1 92.9(3) . 2_655
C16 O24 Pr1 95.5(3) . 2_655
Pr1 O25 H25A 72.1 . .
Pr1 O25 H25B 126.3 . .
H25A O25 H25B 108.0 . .
O17 C1 O2 125.2(4) . .
O17 C1 C2 122.0(4) . .
O2 C1 C2 112.8(4) . .
C3 C2 C7 119.6(4) . .
C3 C2 C1 119.6(4) . .
C7 C2 C1 120.7(4) . .
C4 C3 C2 119.9(4) . .
C4 C3 H3 120.0 . .
C2 C3 H3 120.0 . .
C3 C4 C5 120.5(4) . .
C3 C4 H4 119.8 . .
C5 C4 H4 119.8 . .
C4 C5 C6 120.3(4) . .
C4 C5 C8 118.9(4) . .
C6 C5 C8 120.8(4) . .
C5 C6 C7 119.3(4) . .
C5 C6 H6 120.4 . .
C7 C6 H6 120.4 . .
C6 C7 C2 120.0(4) . .
C6 C7 H7 120.0 . .
C2 C7 H7 120.0 . .
O22 C8 O21 125.0(4) . .
O22 C8 C5 123.0(4) . .
O21 C8 C5 112.0(4) . .
O20 C9 O4 124.6(4) . .
O20 C9 C10 121.2(4) . .
O4 C9 C10 114.1(4) . .
C15 C10 C11 119.7(4) . .
C15 C10 C9 122.2(4) . .
C11 C10 C9 117.9(4) . .
C10 C11 C12 119.5(4) . .
C10 C11 H11 120.2 . .
C12 C11 H11 120.2 . .
C13 C12 C11 120.8(4) . .
C13 C12 H12 119.6 . .
C11 C12 H12 119.6 . .
C12 C13 C14 119.4(4) . .
C12 C13 C16 121.7(5) . .
C14 C13 C16 118.8(4) . .
C15 C14 C13 119.4(5) . .
C15 C14 H14 120.3 . .
C13 C14 H14 120.3 . .
C14 C15 C10 120.9(4) . .
C14 C15 H15 119.5 . .
C10 C15 H15 119.5 . .
O24 C16 O23 120.9(5) . .
O24 C16 C13 120.2(5) . .
O23 C16 C13 118.8(5) . .
O24 C16 Pr1 59.4(2) . 2_655
O23 C16 Pr1 61.6(3) . 2_655
C13 C16 Pr1 179.6(4) . 2_655
O18 C17 O8 125.9(4) . .
O18 C17 C18 120.6(4) . .
O8 C17 C18 113.6(3) . .
C20 C18 C19 118.8(4) . .
C20 C18 C17 120.2(4) . .
C19 C18 C17 121.0(4) . .
C20 C19 C18 120.6(4) 3_565 .
C20 C19 H19 119.7 3_565 .
C18 C19 H19 119.7 . .
C19 C20 C18 120.6(4) 3_565 .
C19 C20 H20 119.7 3_565 .
C18 C20 H20 119.7 . .
O19 C21 O13 125.5(4) . .
O19 C21 C22 121.1(4) . .
O13 C21 C22 113.4(4) . .
C23 C22 C24 118.7(4) . .
C23 C22 C21 121.7(4) . .
C24 C22 C21 119.6(4) . .
C22 C23 C24 121.7(5) . 3_566
C22 C23 H23 119.1 . .
C24 C23 H23 119.1 3_566 .
C23 C24 C22 119.6(5) 3_566 .
C23 C24 H24 120.2 3_566 .
C22 C24 H24 120.2 . .

loop_
_geom_bond_atom_site_label_1
_geom_bond_atom_site_label_2
_geom_bond_distance
_geom_bond_site_symmetry_2
Pr1 O3 2.457(3) .
Pr1 O12 2.480(3) 1_655
Pr1 O24 2.514(3) 2_645
Pr1 O10 2.536(3) 4_676
Pr1 O14 2.546(3) 1_655
Pr1 O23 2.560(4) 2_645
Pr1 O25 2.585(3) .
Pr1 O16 2.653(3) 4_575
Pr1 O22 2.656(3) 3_676
Pr1 O11 2.672(3) .
Pr1 C16 2.907(5) 2_645
Pr1 B7 3.075(5) 1_655
Pr1 H25A 2.4604 .
Pr2 O5 2.447(3) 4_576
Pr2 O20 2.448(3) 4_576
Pr2 O15 2.475(3) .
Pr2 O6 2.487(3) .
Pr2 O19 2.509(3) .
Pr2 O17 2.527(3) .
Pr2 O18 2.581(3) .
Pr2 O9 2.638(3) .
Pr2 O1 2.680(3) .
Pr2 O7 2.822(3) 4_576
Pr2 B5 3.021(5) .
Pr2 B3 3.104(5) 4_576
B1 O3 1.418(6) .
B1 O1 1.461(5) .
B1 O6 1.466(6) .
B1 O2 1.520(5) .
B2 O3 1.447(5) .
B2 O16 1.458(6) 4_575
B2 O5 1.460(5) .
B2 O4 1.515(5) .
B3 O7 1.343(6) .
B3 O6 1.368(6) .
B3 O5 1.377(6) .
B3 Pr2 3.104(5) 4_575
B4 O14 1.425(5) 4_575
B4 O7 1.450(5) .
B4 O9 1.472(5) .
B4 O8 1.537(5) .
B5 O10 1.342(6) .
B5 O9 1.366(6) .
B5 O15 1.375(6) .
B6 O12 1.430(5) .
B6 O11 1.440(5) 4_475
B6 O10 1.501(6) .
B6 O21 1.501(5) 2_545
B7 O14 1.426(6) .
B7 O12 1.444(6) .
B7 O15 1.458(6) .
B7 O13 1.532(5) .
B7 Pr1 3.075(5) 1_455
B8 O11 1.355(6) .
B8 O16 1.362(5) .
B8 O1 1.369(5) .
O2 C1 1.290(5) .
O4 C9 1.297(5) .
O5 Pr2 2.447(3) 4_575
O7 Pr2 2.822(3) 4_575
O8 C17 1.295(5) .
O10 Pr1 2.536(3) 4_475
O11 B6 1.440(5) 4_676
O12 Pr1 2.480(3) 1_455
O13 C21 1.286(5) .
O14 B4 1.425(5) 4_576
O14 Pr1 2.546(3) 1_455
O16 B2 1.458(6) 4_576
O16 Pr1 2.653(3) 4_576
O17 C1 1.241(5) .
O18 C17 1.236(5) .
O19 C21 1.233(5) .
O20 C9 1.236(5) .
O20 Pr2 2.448(3) 4_575
O21 C8 1.297(5) .
O21 B6 1.501(5) 2
O22 C8 1.236(5) .
O22 Pr1 2.656(3) 3_676
O23 C16 1.253(6) .
O23 Pr1 2.561(4) 2_655
O24 C16 1.241(6) .
O24 Pr1 2.514(3) 2_655
O25 H25A 0.8529 .
O25 H25B 0.8521 .
C1 C2 1.484(6) .
C2 C3 1.384(6) .
C2 C7 1.398(6) .
C3 C4 1.377(7) .
C3 H3 0.9300 .
C4 C5 1.381(7) .
C4 H4 0.9300 .
C5 C6 1.386(6) .
C5 C8 1.492(6) .
C6 C7 1.391(6) .
C6 H6 0.9300 .
C7 H7 0.9300 .
C9 C10 1.480(6) .
C10 C15 1.381(6) .
C10 C11 1.384(6) .
C11 C12 1.387(7) .
C11 H11 0.9300 .
C12 C13 1.380(7) .
C12 H12 0.9300 .
C13 C14 1.396(7) .
C13 C16 1.514(6) .
C14 C15 1.381(6) .
C14 H14 0.9300 .
C15 H15 0.9300 .
C16 Pr1 2.908(5) 2_655
C17 C18 1.498(6) .
C18 C20 1.398(6) .
C18 C19 1.400(6) .
C19 C20 1.377(6) 3_565
C19 H19 0.9300 .
C20 C19 1.377(6) 3_565
C20 H20 0.9300 .
C21 C22 1.486(6) .
C22 C23 1.359(7) .
C22 C24 1.394(6) .
C23 C24 1.383(7) 3_566
C23 H23 0.9300 .
C24 C23 1.383(7) 3_566
C24 H24 0.9300 .

loop_
_geom_torsion_atom_site_label_1
_geom_torsion_atom_site_label_2
_geom_torsion_atom_site_label_3
_geom_torsion_atom_site_label_4
_geom_torsion
_geom_torsion_site_symmetry_1
_geom_torsion_site_symmetry_4
O12 Pr1 B2 O3 153.4(2) 1_655 .
O24 Pr1 B2 O3 77.9(2) 2_645 .
O10 Pr1 B2 O3 -41.3(3) 4_676 .
O14 Pr1 B2 O3 -174.22(18) 1_655 .
O23 Pr1 B2 O3 57.1(3) 2_645 .
O25 Pr1 B2 O3 -138.2(2) . .
O16 Pr1 B2 O3 157.4(4) 4_575 .
O22 Pr1 B2 O3 -75.3(2) 3_676 .
O11 Pr1 B2 O3 -9.6(2) . .
C16 Pr1 B2 O3 67.9(2) 2_645 .
B7 Pr1 B2 O3 160.1(2) 1_655 .
O3 Pr1 B2 O16 -157.4(4) . 4_575
O12 Pr1 B2 O16 -4.0(2) 1_655 4_575
O24 Pr1 B2 O16 -79.4(2) 2_645 4_575
O10 Pr1 B2 O16 161.4(2) 4_676 4_575
O14 Pr1 B2 O16 28.4(3) 1_655 4_575
O23 Pr1 B2 O16 -100.3(3) 2_645 4_575
O25 Pr1 B2 O16 64.4(2) . 4_575
O22 Pr1 B2 O16 127.3(2) 3_676 4_575
O11 Pr1 B2 O16 -166.9(2) . 4_575
C16 Pr1 B2 O16 -89.4(2) 2_645 4_575
B7 Pr1 B2 O16 2.7(3) 1_655 4_575
O3 Pr1 B2 O5 -70.7(5) . .
O12 Pr1 B2 O5 82.7(5) 1_655 .
O24 Pr1 B2 O5 7.3(5) 2_645 .
O10 Pr1 B2 O5 -111.9(5) 4_676 .
O14 Pr1 B2 O5 115.1(5) 1_655 .
O23 Pr1 B2 O5 -13.6(6) 2_645 .
O25 Pr1 B2 O5 151.2(5) . .
O16 Pr1 B2 O5 86.7(5) 4_575 .
O22 Pr1 B2 O5 -146.0(5) 3_676 .
O11 Pr1 B2 O5 -80.2(5) . .
C16 Pr1 B2 O5 -2.7(5) 2_645 .
B7 Pr1 B2 O5 89.4(5) 1_655 .
O3 Pr1 B2 O4 100.1(3) . .
O12 Pr1 B2 O4 -106.5(2) 1_655 .
O24 Pr1 B2 O4 178.1(3) 2_645 .
O10 Pr1 B2 O4 58.9(3) 4_676 .
O14 Pr1 B2 O4 -74.1(3) 1_655 .
O23 Pr1 B2 O4 157.2(2) 2_645 .
O25 Pr1 B2 O4 -38.1(2) . .
O16 Pr1 B2 O4 -102.5(3) 4_575 .
O22 Pr1 B2 O4 24.8(2) 3_676 .
O11 Pr1 B2 O4 90.6(3) . .
C16 Pr1 B2 O4 168.1(2) 2_645 .
B7 Pr1 B2 O4 -99.8(3) 1_655 .
O5 Pr2 B5 O10 -104.6(9) 4_576 .
O20 Pr2 B5 O10 13.7(10) 4_576 .
O15 Pr2 B5 O10 -88.8(9) . .
O6 Pr2 B5 O10 117.2(9) . .
O19 Pr2 B5 O10 -40.3(9) . .
O17 Pr2 B5 O10 -172.9(9) . .
O18 Pr2 B5 O10 35.6(9) . .
O9 Pr2 B5 O10 112.5(10) . .
O1 Pr2 B5 O10 135.5(8) . .
O7 Pr2 B5 O10 -106.9(9) 4_576 .
B3 Pr2 B5 O10 -103.9(9) 4_576 .
O5 Pr2 B5 O9 142.9(2) 4_576 .
O20 Pr2 B5 O9 -98.7(2) 4_576 .
O15 Pr2 B5 O9 158.8(4) . .
O6 Pr2 B5 O9 4.8(2) . .
O19 Pr2 B5 O9 -152.7(2) . .
O17 Pr2 B5 O9 74.6(2) . .
O18 Pr2 B5 O9 -76.9(2) . .
O1 Pr2 B5 O9 23.0(3) . .
O7 Pr2 B5 O9 140.6(2) 4_576 .
B3 Pr2 B5 O9 143.6(2) 4_576 .
O5 Pr2 B5 O15 -15.9(3) 4_576 .
O20 Pr2 B5 O15 102.5(3) 4_576 .
O6 Pr2 B5 O15 -154.0(2) . .
O19 Pr2 B5 O15 48.5(2) . .
O17 Pr2 B5 O15 -84.2(2) . .
O18 Pr2 B5 O15 124.3(3) . .
O9 Pr2 B5 O15 -158.8(4) . .
O1 Pr2 B5 O15 -135.7(2) . .
O7 Pr2 B5 O15 -18.2(2) 4_576 .
B3 Pr2 B5 O15 -15.2(3) 4_576 .
O11 B8 O1 B1 -20.2(6) . .
O16 B8 O1 B1 160.9(4) . .
O11 B8 O1 Pr2 -176.7(2) . .
O16 B8 O1 Pr2 4.4(6) . .
O3 B1 O1 B8 47.8(6) . .
O6 B1 O1 B8 173.7(4) . .
O2 B1 O1 B8 -71.4(5) . .
O3 B1 O1 Pr2 -148.5(3) . .
O6 B1 O1 Pr2 -22.5(3) . .
O2 B1 O1 Pr2 92.4(3) . .
O5 Pr2 O1 B8 13.1(3) 4_576 .
O20 Pr2 O1 B8 -63.2(4) 4_576 .
O15 Pr2 O1 B8 106.6(4) . .
O6 Pr2 O1 B8 177.5(4) . .
O19 Pr2 O1 B8 -31.5(4) . .
O17 Pr2 O1 B8 96.2(4) . .
O18 Pr2 O1 B8 -123.2(4) . .
O9 Pr2 O1 B8 165.6(3) . .
O7 Pr2 O1 B8 43.2(4) 4_576 .
B5 Pr2 O1 B8 154.2(3) . .
B3 Pr2 O1 B8 26.7(4) 4_576 .
O5 Pr2 O1 B1 -148.2(3) 4_576 .
O20 Pr2 O1 B1 135.5(3) 4_576 .
O15 Pr2 O1 B1 -54.7(3) . .
O6 Pr2 O1 B1 16.1(2) . .
O19 Pr2 O1 B1 167.2(2) . .
O17 Pr2 O1 B1 -65.2(2) . .
O18 Pr2 O1 B1 75.4(2) . .
O9 Pr2 O1 B1 4.3(3) . .
O7 Pr2 O1 B1 -118.1(2) 4_576 .
B5 Pr2 O1 B1 -7.2(3) . .
B3 Pr2 O1 B1 -134.6(2) 4_576 .
O3 B1 O2 C1 -179.4(3) . .
O1 B1 O2 C1 -53.1(5) . .
O6 B1 O2 C1 57.7(5) . .
O1 B1 O3 B2 156.6(4) . .
O6 B1 O3 B2 36.3(5) . .
O2 B1 O3 B2 -83.4(4) . .
O1 B1 O3 Pr1 -13.6(6) . .
O6 B1 O3 Pr1 -133.9(3) . .
O2 B1 O3 Pr1 106.4(4) . .
O16 B2 O3 B1 -153.3(3) 4_575 .
O5 B2 O3 B1 -28.7(5) . .
O4 B2 O3 B1 91.2(4) . .
Pr1 B2 O3 B1 -173.0(4) . .
O16 B2 O3 Pr1 19.7(3) 4_575 .
O5 B2 O3 Pr1 144.3(3) . .
O4 B2 O3 Pr1 -95.8(3) . .
O12 Pr1 O3 B1 140.0(4) 1_655 .
O24 Pr1 O3 B1 76.7(4) 2_645 .
O10 Pr1 O3 B1 -37.5(4) 4_676 .
O14 Pr1 O3 B1 -164.3(6) 1_655 .
O23 Pr1 O3 B1 38.4(4) 2_645 .
O25 Pr1 O3 B1 -146.9(4) . .
O16 Pr1 O3 B1 158.5(4) 4_575 .
O22 Pr1 O3 B1 -89.5(4) 3_676 .
O11 Pr1 O3 B1 -19.0(4) . .
C16 Pr1 O3 B1 57.3(4) 2_645 .
B7 Pr1 O3 B1 138.4(4) 1_655 .
O12 Pr1 O3 B2 -31.4(3) 1_655 .
O24 Pr1 O3 B2 -94.6(2) 2_645 .
O10 Pr1 O3 B2 151.2(2) 4_676 .
O14 Pr1 O3 B2 24.4(7) 1_655 .
O23 Pr1 O3 B2 -132.9(2) 2_645 .
O25 Pr1 O3 B2 41.7(2) . .
O16 Pr1 O3 B2 -12.9(2) 4_575 .
O22 Pr1 O3 B2 99.1(2) 3_676 .
O11 Pr1 O3 B2 169.7(3) . .
C16 Pr1 O3 B2 -114.0(3) 2_645 .
B7 Pr1 O3 B2 -33.0(3) 1_655 .
O3 B2 O4 C9 -165.2(3) . .
O16 B2 O4 C9 81.6(5) 4_575 .
O5 B2 O4 C9 -43.1(5) . .
Pr1 B2 O4 C9 142.5(3) . .
O7 B3 O5 B2 175.5(4) . .
O6 B3 O5 B2 -4.5(6) . .
Pr2 B3 O5 B2 167.5(5) 4_575 .
O7 B3 O5 Pr2 8.0(4) . 4_575
O6 B3 O5 Pr2 -172.0(3) . 4_575
O3 B2 O5 B3 11.9(6) . .
O16 B2 O5 B3 131.4(4) 4_575 .
O4 B2 O5 B3 -107.1(4) . .
Pr1 B2 O5 B3 63.5(7) . .
O3 B2 O5 Pr2 176.2(2) . 4_575
O16 B2 O5 Pr2 -64.3(5) 4_575 4_575
O4 B2 O5 Pr2 57.1(4) . 4_575
Pr1 B2 O5 Pr2 -132.3(4) . 4_575
O7 B3 O6 B1 -167.9(4) . .
O5 B3 O6 B1 12.1(6) . .
Pr2 B3 O6 B1 -17.1(16) 4_575 .
O7 B3 O6 Pr2 11.7(7) . .
O5 B3 O6 Pr2 -168.3(3) . .
Pr2 B3 O6 Pr2 162.5(12) 4_575 .
O3 B1 O6 B3 -27.2(5) . .
O1 B1 O6 B3 -155.3(4) . .
O2 B1 O6 B3 90.8(4) . .
O3 B1 O6 Pr2 153.1(3) . .
O1 B1 O6 Pr2 25.0(3) . .
O2 B1 O6 Pr2 -88.9(3) . .
O5 Pr2 O6 B3 -179.8(4) 4_576 .
O20 Pr2 O6 B3 109.9(4) 4_576 .
O15 Pr2 O6 B3 -42.6(4) . .
O19 Pr2 O6 B3 53.8(5) . .
O17 Pr2 O6 B3 -119.5(4) . .
O18 Pr2 O6 B3 35.9(4) . .
O9 Pr2 O6 B3 -27.6(4) . .
O1 Pr2 O6 B3 163.9(4) . .
O7 Pr2 O6 B3 -118.6(4) 4_576 .
B5 Pr2 O6 B3 -30.0(4) . .
B3 Pr2 O6 B3 -154.4(4) 4_576 .
O5 Pr2 O6 B1 -0.2(3) 4_576 .
O20 Pr2 O6 B1 -70.5(3) 4_576 .
O15 Pr2 O6 B1 137.0(2) . .
O19 Pr2 O6 B1 -126.6(3) . .
O17 Pr2 O6 B1 60.1(3) . .
O18 Pr2 O6 B1 -144.4(3) . .
O9 Pr2 O6 B1 152.0(3) . .
O1 Pr2 O6 B1 -16.4(2) . .
O7 Pr2 O6 B1 61.0(3) 4_576 .
B5 Pr2 O6 B1 149.7(3) . .
B3 Pr2 O6 B1 25.2(3) 4_576 .
O6 B3 O7 B4 4.5(7) . .
O5 B3 O7 B4 -175.6(4) . .
Pr2 B3 O7 B4 -168.9(4) 4_575 .
O6 B3 O7 Pr2 173.3(4) . 4_575
O5 B3 O7 Pr2 -6.7(3) . 4_575
O14 B4 O7 B3 142.3(4) 4_575 .
O9 B4 O7 B3 17.0(6) . .
O8 B4 O7 B3 -102.0(5) . .
O14 B4 O7 Pr2 -20.6(6) 4_575 4_575
O9 B4 O7 Pr2 -145.8(3) . 4_575
O8 B4 O7 Pr2 95.2(4) . 4_575
O14 B4 O8 C17 -150.7(4) 4_575 .
O7 B4 O8 C17 88.3(4) . .
O9 B4 O8 C17 -32.1(5) . .
O10 B5 O9 B4 -16.4(6) . .
O15 B5 O9 B4 158.3(3) . .
Pr2 B5 O9 B4 140.0(3) . .
O10 B5 O9 Pr2 -156.4(4) . .
O15 B5 O9 Pr2 18.4(3) . .
O14 B4 O9 B5 54.3(5) 4_575 .
O7 B4 O9 B5 -179.0(3) . .
O8 B4 O9 B5 -60.8(5) . .
O14 B4 O9 Pr2 178.7(2) 4_575 .
O7 B4 O9 Pr2 -54.6(4) . .
O8 B4 O9 Pr2 63.5(4) . .
O5 Pr2 O9 B5 -71.0(3) 4_576 .
O20 Pr2 O9 B5 111.1(2) 4_576 .
O15 Pr2 O9 B5 -11.8(2) . .
O6 Pr2 O9 B5 -174.8(3) . .
O19 Pr2 O9 B5 28.9(2) . .
O17 Pr2 O9 B5 -103.9(2) . .
O18 Pr2 O9 B5 90.3(2) . .
O1 Pr2 O9 B5 -164.5(2) . .
O7 Pr2 O9 B5 -41.8(2) 4_576 .
B3 Pr2 O9 B5 -48.3(3) 4_576 .
O5 Pr2 O9 B4 153.6(3) 4_576 .
O20 Pr2 O9 B4 -24.2(4) 4_576 .
O15 Pr2 O9 B4 -147.2(3) . .
O6 Pr2 O9 B4 49.8(3) . .
O19 Pr2 O9 B4 -106.5(3) . .
O17 Pr2 O9 B4 120.7(3) . .
O18 Pr2 O9 B4 -45.1(3) . .
O1 Pr2 O9 B4 60.1(3) . .
O7 Pr2 O9 B4 -177.1(3) 4_576 .
B5 Pr2 O9 B4 -135.4(4) . .
B3 Pr2 O9 B4 176.3(3) 4_576 .
O9 B5 O10 B6 178.4(4) . .
O15 B5 O10 B6 4.2(6) . .
Pr2 B5 O10 B6 78.6(10) . .
O9 B5 O10 Pr1 -25.2(6) . 4_475
O15 B5 O10 Pr1 160.6(3) . 4_475
Pr2 B5 O10 Pr1 -125.0(8) . 4_475
O12 B6 O10 B5 14.8(5) . .
O11 B6 O10 B5 142.8(4) 4_475 .
O21 B6 O10 B5 -102.8(4) 2_545 .
O12 B6 O10 Pr1 -148.4(3) . 4_475
O11 B6 O10 Pr1 -20.4(3) 4_475 4_475
O21 B6 O10 Pr1 93.9(3) 2_545 4_475
O16 B8 O11 B6 -22.1(7) . 4_676
O1 B8 O11 B6 158.9(4) . 4_676
O16 B8 O11 Pr1 141.4(3) . .
O1 B8 O11 Pr1 -37.6(5) . .
O3 Pr1 O11 B8 46.4(3) . .
O12 Pr1 O11 B8 -74.0(4) 1_655 .
O24 Pr1 O11 B8 -25.5(3) 2_645 .
O10 Pr1 O11 B8 -154.3(4) 4_676 .
O14 Pr1 O11 B8 -138.7(3) 1_655 .
O23 Pr1 O11 B8 -73.3(3) 2_645 .
O25 Pr1 O11 B8 130.8(3) . .
O16 Pr1 O11 B8 44.0(4) 4_575 .
O22 Pr1 O11 B8 129.6(3) 3_676 .
C16 Pr1 O11 B8 -48.1(3) 2_645 .
B7 Pr1 O11 B8 -115.7(3) 1_655 .
O3 Pr1 O11 B6 -145.6(3) . 4_676
O12 Pr1 O11 B6 94.0(3) 1_655 4_676
O24 Pr1 O11 B6 142.5(3) 2_645 4_676
O10 Pr1 O11 B6 13.7(2) 4_676 4_676
O14 Pr1 O11 B6 29.3(3) 1_655 4_676
O23 Pr1 O11 B6 94.7(3) 2_645 4_676
O25 Pr1 O11 B6 -61.2(3) . 4_676
O16 Pr1 O11 B6 -148.0(2) 4_575 4_676
O22 Pr1 O11 B6 -62.4(2) 3_676 4_676
C16 Pr1 O11 B6 119.9(3) 2_645 4_676
B7 Pr1 O11 B6 52.3(3) 1_655 4_676
O11 B6 O12 B7 -156.8(4) 4_475 .
O10 B6 O12 B7 -36.5(5) . .
O21 B6 O12 B7 81.4(4) 2_545 .
O11 B6 O12 Pr1 17.5(6) 4_475 1_455
O10 B6 O12 Pr1 137.9(3) . 1_455
O21 B6 O12 Pr1 -104.3(4) 2_545 1_455
O14 B7 O12 B6 161.4(3) . .
O15 B7 O12 B6 37.1(5) . .
O13 B7 O12 B6 -82.5(4) . .
Pr1 B7 O12 B6 176.2(4) 1_455 .
O14 B7 O12 Pr1 -14.8(3) . 1_455
O15 B7 O12 Pr1 -139.1(3) . 1_455
O13 B7 O12 Pr1 101.3(3) . 1_455
O14 B7 O13 C21 -89.9(5) . .
O12 B7 O13 C21 156.0(4) . .
O15 B7 O13 C21 34.4(5) . .
Pr1 B7 O13 C21 -148.6(3) 1_455 .
O12 B7 O14 B4 -160.6(4) . 4_576
O15 B7 O14 B4 -37.0(6) . 4_576
O13 B7 O14 B4 84.9(5) . 4_576
Pr1 B7 O14 B4 -175.0(4) 1_455 4_576
O12 B7 O14 Pr1 14.4(3) . 1_455
O15 B7 O14 Pr1 138.0(3) . 1_455
O13 B7 O14 Pr1 -100.2(3) . 1_455
O10 B5 O15 B7 -3.7(6) . .
O9 B5 O15 B7 -178.6(3) . .
Pr2 B5 O15 B7 -158.7(4) . .
O10 B5 O15 Pr2 155.0(4) . .
O9 B5 O15 Pr2 -19.9(4) . .
O14 B7 O15 B5 -135.8(4) . .
O12 B7 O15 B5 -15.7(5) . .
O13 B7 O15 B5 102.4(4) . .
Pr1 B7 O15 B5 -73.1(6) 1_455 .
O14 B7 O15 Pr2 74.5(5) . .
O12 B7 O15 Pr2 -165.3(2) . .
O13 B7 O15 Pr2 -47.2(5) . .
Pr1 B7 O15 Pr2 137.3(3) 1_455 .
O5 Pr2 O15 B5 168.6(2) 4_576 .
O20 Pr2 O15 B5 -108.2(3) 4_576 .
O6 Pr2 O15 B5 29.2(3) . .
O19 Pr2 O15 B5 -126.6(3) . .
O17 Pr2 O15 B5 95.4(2) . .
O18 Pr2 O15 B5 -49.7(2) . .
O9 Pr2 O15 B5 11.9(2) . .
O1 Pr2 O15 B5 85.7(3) . .
O7 Pr2 O15 B5 159.4(3) 4_576 .
B3 Pr2 O15 B5 166.0(3) 4_576 .
O5 Pr2 O15 B7 -37.5(4) 4_576 .
O20 Pr2 O15 B7 45.7(4) 4_576 .
O6 Pr2 O15 B7 -176.9(3) . .
O19 Pr2 O15 B7 27.3(4) . .
O17 Pr2 O15 B7 -110.7(4) . .
O18 Pr2 O15 B7 104.2(4) . .
O9 Pr2 O15 B7 165.8(4) . .
O1 Pr2 O15 B7 -120.4(4) . .
O7 Pr2 O15 B7 -46.8(4) 4_576 .
B5 Pr2 O15 B7 153.9(5) . .
B3 Pr2 O15 B7 -40.1(4) 4_576 .
O11 B8 O16 B2 179.3(4) . 4_576
O1 B8 O16 B2 -1.7(7) . 4_576
O11 B8 O16 Pr1 12.6(6) . 4_576
O1 B8 O16 Pr1 -168.5(2) . 4_576
O5 Pr2 O17 C1 98.9(4) 4_576 .
O20 Pr2 O17 C1 53.3(4) 4_576 .
O15 Pr2 O17 C1 -147.5(4) . .
O6 Pr2 O17 C1 -28.5(4) . .
O19 Pr2 O17 C1 155.0(3) . .
O18 Pr2 O17 C1 -73.0(4) . .
O9 Pr2 O17 C1 -94.9(4) . .
O1 Pr2 O17 C1 28.1(4) . .
O7 Pr2 O17 C1 152.2(4) 4_576 .
B5 Pr2 O17 C1 -120.9(4) . .
B3 Pr2 O17 C1 125.0(4) 4_576 .
O5 Pr2 O18 C17 174.3(5) 4_576 .
O20 Pr2 O18 C17 -158.6(5) 4_576 .
O15 Pr2 O18 C17 58.0(5) . .
O6 Pr2 O18 C17 -59.5(5) . .
O19 Pr2 O18 C17 127.5(5) . .
O17 Pr2 O18 C17 -18.0(6) . .
O9 Pr2 O18 C17 6.6(5) . .
O1 Pr2 O18 C17 -102.8(5) . .
O7 Pr2 O18 C17 95.5(5) 4_576 .
B5 Pr2 O18 C17 36.1(5) . .
B3 Pr2 O18 C17 133.2(5) 4_576 .
O5 Pr2 O19 C21 129.8(4) 4_576 .
O20 Pr2 O19 C21 -157.9(5) 4_576 .
O15 Pr2 O19 C21 9.1(4) . .
O6 Pr2 O19 C21 -97.2(5) . .
O17 Pr2 O19 C21 74.2(5) . .
O18 Pr2 O19 C21 -78.9(4) . .
O9 Pr2 O19 C21 -24.8(5) . .
O1 Pr2 O19 C21 171.3(4) . .
O7 Pr2 O19 C21 77.0(4) 4_576 .
B5 Pr2 O19 C21 -12.1(4) . .
B3 Pr2 O19 C21 104.8(5) 4_576 .
Pr2 O17 C1 O2 5.9(7) . .
Pr2 O17 C1 C2 -175.1(3) . .
B1 O2 C1 O17 -8.8(6) . .
B1 O2 C1 C2 172.1(3) . .
O17 C1 C2 C3 -153.9(5) . .
O2 C1 C2 C3 25.3(6) . .
O17 C1 C2 C7 27.6(7) . .
O2 C1 C2 C7 -153.2(4) . .
C7 C2 C3 C4 -6.2(8) . .
C1 C2 C3 C4 175.2(5) . .
C2 C3 C4 C5 3.7(8) . .
C3 C4 C5 C6 2.1(8) . .
C3 C4 C5 C8 -175.1(5) . .
C4 C5 C6 C7 -5.1(7) . .
C8 C5 C6 C7 172.0(4) . .
C5 C6 C7 C2 2.5(7) . .
C3 C2 C7 C6 3.2(7) . .
C1 C2 C7 C6 -178.3(4) . .
Pr1 O22 C8 O21 -3.9(6) 3_676 .
Pr1 O22 C8 C5 177.0(3) 3_676 .
B6 O21 C8 O22 1.3(7) 2 .
B6 O21 C8 C5 -179.6(4) 2 .
C4 C5 C8 O22 -154.2(5) . .
C6 C5 C8 O22 28.6(7) . .
C4 C5 C8 O21 26.6(6) . .
C6 C5 C8 O21 -150.6(4) . .
Pr2 O20 C9 O4 46.3(6) 4_575 .
Pr2 O20 C9 C10 -129.4(4) 4_575 .
B2 O4 C9 O20 -4.7(6) . .
B2 O4 C9 C10 171.3(3) . .
O20 C9 C10 C15 -173.1(4) . .
O4 C9 C10 C15 10.8(6) . .
O20 C9 C10 C11 12.7(6) . .
O4 C9 C10 C11 -163.4(4) . .
C15 C10 C11 C12 -4.8(8) . .
C9 C10 C11 C12 169.5(5) . .
C10 C11 C12 C13 2.1(8) . .
C11 C12 C13 C14 2.8(8) . .
C11 C12 C13 C16 -172.8(5) . .
C12 C13 C14 C15 -4.9(8) . .
C16 C13 C14 C15 170.8(5) . .
C13 C14 C15 C10 2.3(8) . .
C11 C10 C15 C14 2.6(8) . .
C9 C10 C15 C14 -171.4(4) . .
Pr1 O24 C16 O23 -2.0(5) 2_655 .
Pr1 O24 C16 C13 179.9(4) 2_655 .
Pr1 O23 C16 O24 2.0(5) 2_655 .
Pr1 O23 C16 C13 -179.9(4) 2_655 .
C12 C13 C16 O24 -176.1(5) . .
C14 C13 C16 O24 8.2(7) . .
C12 C13 C16 O23 5.7(8) . .
C14 C13 C16 O23 -170.0(5) . .
C12 C13 C16 Pr1 -160(100) . 2_655
C14 C13 C16 Pr1 24(55) . 2_655
Pr2 O18 C17 O8 12.3(8) . .
Pr2 O18 C17 C18 -168.1(3) . .
B4 O8 C17 O18 -2.5(7) . .
B4 O8 C17 C18 177.9(4) . .
O18 C17 C18 C20 16.1(6) . .
O8 C17 C18 C20 -164.2(4) . .
O18 C17 C18 C19 -162.8(4) . .
O8 C17 C18 C19 16.9(6) . .
C20 C18 C19 C20 -0.1(8) . 3_565
C17 C18 C19 C20 178.8(4) . 3_565
C19 C18 C20 C19 0.1(8) . 3_565
C17 C18 C20 C19 -178.8(4) . 3_565
Pr2 O19 C21 O13 -19.0(7) . .
Pr2 O19 C21 C22 161.7(3) . .
B7 O13 C21 O19 -5.6(7) . .
B7 O13 C21 C22 173.8(4) . .
O19 C21 C22 C23 -162.0(5) . .
O13 C21 C22 C23 18.6(7) . .
O19 C21 C22 C24 17.5(7) . .
O13 C21 C22 C24 -161.9(4) . .
C24 C22 C23 C24 -0.7(10) . 3_566
C21 C22 C23 C24 178.7(5) . 3_566
C23 C22 C24 C23 0.7(10) . 3_566
C21 C22 C24 C23 -178.7(5) . 3_566
